data_4086850
loop_
_publ_author_name
'Son, Jung-Ho'
'Tamang, Sem Raj'
'Fostvedt, Jade I.'
'Hoefelmeyer, James D.'

_publ_section_title
;
 Dehydrodechlorination of Methylene Chloride, Chloroform, and
 Chlorodiphenylmethane in the Presence of Ga/N Lewis Pairs
;
_journal_issue 2
_journal_name_full Organometallics
_journal_page_first 474
_journal_paper_doi 10.1021/acs.organomet.6b00867
_journal_volume 36
_journal_year 2017
_chemical_formula_moiety 'C15 H13 Cl2 Ga N2'
_chemical_formula_sum 'C15 H13 Cl2 Ga N2'
_chemical_formula_weight 361.89
_chemical_name_common 'dichloro(2-methylpiridinyl)(quinolin-8-yl)gallium(III); 3'
_chemical_name_systematic
;
 ?
;
_space_group_crystal_system monoclinic
_space_group_IT_number 14
_space_group_name_Hall '-P 2yn'
_space_group_name_H-M_alt 'P 1 21/n 1'
_symmetry_space_group_name_Hall '-P 2yn'
_symmetry_space_group_name_H-M 'P 1 21/n 1'
_atom_sites_solution_hydrogens geom
_audit_creation_method SHELXL-2013
_cell_angle_alpha 90
_cell_angle_beta 92.669(15)
_cell_angle_gamma 90
_cell_formula_units_Z 4
_cell_length_a 7.955(8)
_cell_length_b 16.333(15)
_cell_length_c 11.686(11)
_cell_measurement_reflns_used 15250
_cell_measurement_temperature 100(2)
_cell_measurement_theta_max 25.365
_cell_measurement_theta_min 2.144
_cell_volume 1517(3)
_computing_cell_refinement 'Bruker XSCANS'
_computing_data_reduction 'Bruker SHELXTL'
_computing_molecular_graphics 'Bruker SHELXTL'
_computing_publication_material 'Bruker SHELXTL'
_computing_structure_refinement 'Bruker SHELXTL'
_computing_structure_solution 'Bruker SHELXTL'
_diffrn_ambient_temperature 100(2)
_diffrn_measured_fraction_theta_full 0.999
_diffrn_measured_fraction_theta_max 0.996
_diffrn_measurement_device_type 'Bruker P4'
_diffrn_measurement_method '\w scans'
_diffrn_radiation_monochromator graphite
_diffrn_radiation_source 'sealed tube'
_diffrn_radiation_type MoK\a
_diffrn_radiation_wavelength 0.71073
_diffrn_reflns_av_R_equivalents 0.0255
_diffrn_reflns_av_unetI/netI 0.0182
_diffrn_reflns_Laue_measured_fraction_full 0.999
_diffrn_reflns_Laue_measured_fraction_max 0.996
_diffrn_reflns_limit_h_max 9
_diffrn_reflns_limit_h_min -9
_diffrn_reflns_limit_k_max 19
_diffrn_reflns_limit_k_min -19
_diffrn_reflns_limit_l_max 14
_diffrn_reflns_limit_l_min -14
_diffrn_reflns_number 14904
_diffrn_reflns_point_group_measured_fraction_full 0.999
_diffrn_reflns_point_group_measured_fraction_max 0.996
_diffrn_reflns_theta_full 25.242
_diffrn_reflns_theta_max 25.365
_diffrn_reflns_theta_min 2.144
_exptl_absorpt_coefficient_mu 2.156
_exptl_absorpt_correction_T_max 0.708
_exptl_absorpt_correction_T_min 0.477
_exptl_absorpt_correction_type multi-scan
_exptl_absorpt_process_details SADABS
_exptl_crystal_colour cololress
_exptl_crystal_density_diffrn 1.585
_exptl_crystal_description block
_exptl_crystal_F_000 728
_exptl_crystal_size_max 0.420
_exptl_crystal_size_mid 0.290
_exptl_crystal_size_min 0.160
_refine_diff_density_max 0.416
_refine_diff_density_min -0.302
_refine_diff_density_rms 0.066
_refine_ls_extinction_method none
_refine_ls_goodness_of_fit_ref 1.252
_refine_ls_hydrogen_treatment constr
_refine_ls_matrix_type full
_refine_ls_number_parameters 182
_refine_ls_number_reflns 2775
_refine_ls_number_restraints 0
_refine_ls_restrained_S_all 1.252
_refine_ls_R_factor_all 0.0343
_refine_ls_R_factor_gt 0.0304
_refine_ls_shift/su_max 0.001
_refine_ls_shift/su_mean 0.000
_refine_ls_structure_factor_coef Fsqd
_refine_ls_weighting_details 'w=1/[\s^2^(Fo^2^)+(0.0086P)^2^+2.6140P] where P=(Fo^2^+2Fc^2^)/3'
_refine_ls_weighting_scheme calc
_refine_ls_wR_factor_gt 0.0629
_refine_ls_wR_factor_ref 0.0640
_reflns_Friedel_coverage 0.000
_reflns_number_gt 2545
_reflns_number_total 2775
_reflns_threshold_expression 'I > 2\s(I)'
_cod_data_source_file om6b00867_si_001.cif
_cod_data_source_block shelx
_cod_depositor_comments 'Adding full bibliography for 4086847--4086852.cif.'
_cod_original_cell_volume 1517(2)
_cod_database_code 4086850
_shelx_space_group_comment
;
The symmetry employed for this shelxl refinement is uniquely defined
by the following loop, which should always be used as a source of
symmetry information in preference to the above space-group names.
They are only intended as comments.
;
_shelx_estimated_absorpt_t_min 0.465
_shelx_estimated_absorpt_t_max 0.724
_shelxl_version_number 2013-4

loop_
_space_group_symop_operation_xyz
'x, y, z'
'-x+1/2, y+1/2, -z+1/2'
'-x, -y, -z'
'x-1/2, -y-1/2, z-1/2'

loop_
_atom_site_label
_atom_site_type_symbol
_atom_site_fract_x
_atom_site_fract_y
_atom_site_fract_z
_atom_site_U_iso_or_equiv
_atom_site_adp_type
_atom_site_occupancy
_atom_site_site_symmetry_order
_atom_site_calc_flag
_atom_site_refinement_flags_posn
_atom_site_refinement_flags_adp
Ga1 Ga 0.08444(4) 0.68228(2) 0.78329(3) 0.01850(9) Uani 1 1 d . .
Cl2 Cl -0.03747(10) 0.78762(4) 0.86371(7) 0.02999(18) Uani 1 1 d . .
Cl3 Cl 0.25777(10) 0.73214(5) 0.66038(7) 0.02978(18) Uani 1 1 d . .
C8 C -0.0825(3) 0.60573(16) 0.7191(2) 0.0180(6) Uani 1 1 d . .
N2 N 0.2424(3) 0.64264(15) 0.9120(2) 0.0217(5) Uani 1 1 d . .
C9 C -0.0236(3) 0.52872(17) 0.6801(2) 0.0177(6) Uani 1 1 d . .
C7 C -0.2506(3) 0.62480(18) 0.7003(2) 0.0217(6) Uani 1 1 d . .
H8 H -0.2908 0.6762 0.7254 0.026 Uiso 1 1 calc R U
N1 N 0.1452(3) 0.51231(14) 0.69881(19) 0.0190(5) Uani 1 1 d . .
C3 C 0.0981(4) 0.38310(18) 0.6022(2) 0.0228(6) Uani 1 1 d . .
H3 H 0.1454 0.3334 0.5765 0.027 Uiso 1 1 calc R U
C5 C -0.3089(4) 0.49550(18) 0.6065(2) 0.0223(6) Uani 1 1 d . .
H10 H -0.3860 0.4587 0.5691 0.027 Uiso 1 1 calc R U
C2 C 0.2004(4) 0.44210(18) 0.6598(2) 0.0220(6) Uani 1 1 d . .
H2 H 0.3169 0.4304 0.6712 0.026 Uiso 1 1 calc R U
C4 C -0.0694(4) 0.39841(17) 0.5838(2) 0.0219(6) Uani 1 1 d . .
H4 H -0.1403 0.3594 0.5454 0.026 Uiso 1 1 calc R U
C6 C -0.3648(4) 0.56936(19) 0.6442(2) 0.0238(6) Uani 1 1 d . .
H9 H -0.4801 0.5837 0.6328 0.029 Uiso 1 1 calc R U
C16 C 0.0031(4) 0.6067(2) 1.0270(3) 0.0308(7) Uani 1 1 d . .
H14A H -0.0428 0.6621 1.0330 0.046 Uiso 1 1 calc R U
H14B H -0.0175 0.5762 1.0972 0.046 Uiso 1 1 calc R U
H14C H -0.0519 0.5786 0.9613 0.046 Uiso 1 1 calc R U
C15 C 0.1886(4) 0.6114(2) 1.0112(3) 0.0274(7) Uani 1 1 d . .
C10 C -0.1363(3) 0.47291(17) 0.6227(2) 0.0181(6) Uani 1 1 d . .
C11 C 0.4100(4) 0.6485(2) 0.8976(3) 0.0335(8) Uani 1 1 d . .
H11 H 0.4471 0.6697 0.8274 0.040 Uiso 1 1 calc R U
C14 C 0.3040(5) 0.5859(3) 1.0959(3) 0.0494(11) Uani 1 1 d . .
H15 H 0.2659 0.5634 1.1651 0.059 Uiso 1 1 calc R U
C12 C 0.5273(4) 0.6251(3) 0.9795(3) 0.0579(13) Uani 1 1 d . .
H17 H 0.6439 0.6309 0.9672 0.069 Uiso 1 1 calc R U
C13 C 0.4744(5) 0.5929(4) 1.0805(3) 0.0681(15) Uani 1 1 d . .
H16 H 0.5540 0.5758 1.1387 0.082 Uiso 1 1 calc R U

loop_
_atom_site_aniso_label
_atom_site_aniso_U_11
_atom_site_aniso_U_22
_atom_site_aniso_U_33
_atom_site_aniso_U_23
_atom_site_aniso_U_13
_atom_site_aniso_U_12
Ga1 0.01660(15) 0.01685(16) 0.02235(17) -0.00372(13) 0.00405(12) -0.00243(13)
Cl2 0.0325(4) 0.0192(4) 0.0391(4) -0.0063(3) 0.0114(3) 0.0018(3)
Cl3 0.0313(4) 0.0302(4) 0.0287(4) -0.0015(3) 0.0103(3) -0.0105(3)
C8 0.0180(13) 0.0190(14) 0.0172(13) 0.0001(12) 0.0016(11) -0.0036(12)
N2 0.0172(12) 0.0284(14) 0.0195(12) -0.0094(11) 0.0008(10) -0.0015(10)
C9 0.0175(14) 0.0203(14) 0.0153(13) 0.0034(11) 0.0020(11) -0.0021(11)
C7 0.0178(14) 0.0251(16) 0.0224(15) 0.0014(12) 0.0024(12) 0.0010(12)
N1 0.0193(12) 0.0194(12) 0.0185(12) 0.0008(10) 0.0024(10) 0.0003(10)
C3 0.0313(17) 0.0179(15) 0.0189(14) 0.0011(12) -0.0005(12) 0.0023(12)
C5 0.0214(15) 0.0261(16) 0.0190(14) 0.0047(12) -0.0037(12) -0.0065(12)
C2 0.0217(15) 0.0242(15) 0.0201(14) 0.0039(12) 0.0021(12) 0.0046(12)
C4 0.0292(16) 0.0185(14) 0.0178(14) 0.0027(12) -0.0018(12) -0.0076(12)
C6 0.0142(14) 0.0320(17) 0.0251(16) 0.0043(13) -0.0019(12) 0.0006(12)
C16 0.0281(17) 0.0354(18) 0.0298(17) 0.0037(15) 0.0112(14) 0.0026(14)
C15 0.0273(16) 0.0347(18) 0.0203(15) -0.0066(13) 0.0043(13) 0.0020(14)
C10 0.0197(14) 0.0204(14) 0.0141(13) 0.0048(11) -0.0010(11) -0.0039(11)
C11 0.0195(16) 0.054(2) 0.0275(17) -0.0103(16) 0.0022(13) -0.0026(15)
C14 0.035(2) 0.092(3) 0.0200(17) 0.0018(19) -0.0039(15) 0.009(2)
C12 0.0193(18) 0.116(4) 0.038(2) -0.010(2) -0.0031(16) 0.000(2)
C13 0.035(2) 0.139(5) 0.029(2) 0.000(3) -0.0137(17) 0.009(3)

loop_
_atom_type_symbol
_atom_type_description
_atom_type_scat_dispersion_real
_atom_type_scat_dispersion_imag
_atom_type_scat_source
C C 0.0033 0.0016 'International Tables Vol C Tables 4.2.6.8 and 6.1.1.4'
H H 0.0000 0.0000 'International Tables Vol C Tables 4.2.6.8 and 6.1.1.4'
N N 0.0061 0.0033 'International Tables Vol C Tables 4.2.6.8 and 6.1.1.4'
Cl Cl 0.1484 0.1585 'International Tables Vol C Tables 4.2.6.8 and 6.1.1.4'
Ga Ga 0.2307 1.6083 'International Tables Vol C Tables 4.2.6.8 and 6.1.1.4'

loop_
_geom_angle_atom_site_label_1
_geom_angle_atom_site_label_2
_geom_angle_atom_site_label_3
_geom_angle
C8 Ga1 N2 118.04(12)
C8 Ga1 Cl3 115.10(10)
N2 Ga1 Cl3 102.60(10)
C8 Ga1 Cl2 111.03(11)
N2 Ga1 Cl2 101.72(9)
Cl3 Ga1 Cl2 106.95(6)
C7 C8 C9 118.6(3)
C7 C8 Ga1 123.7(2)
C9 C8 Ga1 117.5(2)
C15 N2 C11 119.0(3)
C15 N2 Ga1 123.2(2)
C11 N2 Ga1 117.8(2)
N1 C9 C10 122.6(3)
N1 C9 C8 117.0(2)
C10 C9 C8 120.4(3)
C8 C7 C6 121.6(3)
C8 C7 H8 119.2
C6 C7 H8 119.2
C2 N1 C9 116.9(2)
C4 C3 C2 119.2(3)
C4 C3 H3 120.4
C2 C3 H3 120.4
C6 C5 C10 120.8(3)
C6 C5 H10 119.6
C10 C5 H10 119.6
N1 C2 C3 124.5(3)
N1 C2 H2 117.8
C3 C2 H2 117.8
C3 C4 C10 119.2(3)
C3 C4 H4 120.4
C10 C4 H4 120.4
C5 C6 C7 120.1(3)
C5 C6 H9 120.0
C7 C6 H9 120.0
C15 C16 H14A 109.5
C15 C16 H14B 109.5
H14A C16 H14B 109.5
C15 C16 H14C 109.5
H14A C16 H14C 109.5
H14B C16 H14C 109.5
N2 C15 C14 120.1(3)
N2 C15 C16 118.5(3)
C14 C15 C16 121.4(3)
C4 C10 C9 117.7(3)
C4 C10 C5 123.7(3)
C9 C10 C5 118.6(3)
N2 C11 C12 122.6(3)
N2 C11 H11 118.7
C12 C11 H11 118.7
C13 C14 C15 120.3(4)
C13 C14 H15 119.9
C15 C14 H15 119.9
C11 C12 C13 119.0(3)
C11 C12 H17 120.5
C13 C12 H17 120.5
C12 C13 C14 119.0(4)
C12 C13 H16 120.5
C14 C13 H16 120.5

loop_
_geom_bond_atom_site_label_1
_geom_bond_atom_site_label_2
_geom_bond_distance
Ga1 C8 1.949(3)
Ga1 N2 2.021(3)
Ga1 Cl3 2.1937(15)
Ga1 Cl2 2.2065(16)
C8 C7 1.380(4)
C8 C9 1.425(4)
N2 C15 1.354(4)
N2 C11 1.355(4)
C9 N1 1.377(4)
C9 C10 1.424(4)
C7 C6 1.421(4)
C7 H8 0.9500
N1 C2 1.317(4)
C3 C4 1.363(4)
C3 C2 1.412(4)
C3 H3 0.9500
C5 C6 1.365(4)
C5 C10 1.426(4)
C5 H10 0.9500
C2 H2 0.9500
C4 C10 1.412(4)
C4 H4 0.9500
C6 H9 0.9500
C16 C15 1.498(4)
C16 H14A 0.9800
C16 H14B 0.9800
C16 H14C 0.9800
C15 C14 1.383(5)
C11 C12 1.360(5)
C11 H11 0.9500
C14 C13 1.381(5)
C14 H15 0.9500
C12 C13 1.375(6)
C12 H17 0.9500
C13 H16 0.9500
